data_1548560
loop_
_publ_author_name
'Muneer Ahamed'
'Bun Chan'
'Paul Jensen'
'Matthew H. Todd'

_publ_section_title
;
 The Outcome of the Oxidations of Unusual Enediamide Motifs Is Governed by
 the Stabilities of the Intermediate Iminium Ions
;
_journal_name_full 'Plos One'
_journal_page_first 47224
_journal_paper_doi 10.1371/journal.pone.0047224
_journal_volume 7
_journal_year 2012
_chemical_formula_sum 'C19 H22 N2 O4'
_chemical_formula_weight 342.39
_space_group_IT_number 14
_symmetry_cell_setting monoclinic
_symmetry_Int_Tables_number 14
_symmetry_space_group_name_Hall '-P 2ybc'
_symmetry_space_group_name_H-M 'P 1 21/c 1'
_atom_sites_solution_hydrogens geom
_atom_sites_solution_primary direct
_atom_sites_solution_secondary difmap
_cell_angle_alpha 90.00
_cell_angle_beta 100.646(5)
_cell_angle_gamma 90.00
_cell_formula_units_Z 4
_cell_length_a 10.449(2)
_cell_length_b 15.744(2)
_cell_length_c 10.855(2)
_cell_measurement_reflns_used 9101
_cell_measurement_temperature 150(2)
_cell_measurement_theta_max 29.9393
_cell_measurement_theta_min 2.3061
_cell_volume 1755.0(5)
_computing_cell_refinement 'SAINT Ver. 7.51A  (Bruker-AXS, 2008)'
_computing_data_collection 'APEX2 Ver. 2008.1-0 (Bruker-AXS, 2008)'
_computing_data_reduction 'SAINT Ver. 7.51A'
_computing_molecular_graphics
;
X-Seed (Barbour, 2001), SHELXTL Ver. 6.14 (Bruker-AXS, 2003)
;
_computing_publication_material 'modiCIFer-12162005 (Guzei, 2005)'
_computing_structure_refinement 'SHELXL-97 (Sheldrick, 1997)'
_computing_structure_solution 'SHELXS-97 (Sheldrick, 1990)'
_diffrn_ambient_temperature 150(2)
_diffrn_crystal_treatment
;
attached with Exxon Paratone N, to a short length 
of fibre supported on a thin piece of copper wire 
inserted in a copper mounting pin.  The crystal was 
quenched in a cold nitrogen gas stream from an 
Oxford Cryosystems Cryostream. 
;
_diffrn_measured_fraction_theta_full 0.995
_diffrn_measured_fraction_theta_max 0.995
_diffrn_measurement_device_type 'Bruker-Nonius FR591 Kappa APEX II'
_diffrn_measurement_method '\f and \w'
_diffrn_radiation_monochromator graphite
_diffrn_radiation_source 'fine-focus rotating anode'
_diffrn_radiation_type MoK\a
_diffrn_radiation_wavelength 0.71073
_diffrn_reflns_av_R_equivalents 0.0263
_diffrn_reflns_av_sigmaI/netI 0.0217
_diffrn_reflns_limit_h_max 14
_diffrn_reflns_limit_h_min -14
_diffrn_reflns_limit_k_max 22
_diffrn_reflns_limit_k_min -17
_diffrn_reflns_limit_l_max 13
_diffrn_reflns_limit_l_min -15
_diffrn_reflns_number 19120
_diffrn_reflns_theta_full 29.98
_diffrn_reflns_theta_max 29.98
_diffrn_reflns_theta_min 2.59
_diffrn_standards_number 0
_exptl_absorpt_coefficient_mu 0.091
_exptl_absorpt_correction_T_max 0.985
_exptl_absorpt_correction_T_min 0.879
_exptl_absorpt_correction_type multi-scan
_exptl_absorpt_process_details
;
SADABS Ver. 2007/4 (Bruker-AXS, 2007)
;
_exptl_crystal_colour colorless
_exptl_crystal_density_diffrn 1.296
_exptl_crystal_density_method 'not measured'
_exptl_crystal_description block
_exptl_crystal_F_000 728
_exptl_crystal_size_max 0.30
_exptl_crystal_size_mid 0.30
_exptl_crystal_size_min 0.17
_refine_diff_density_max 0.779
_refine_diff_density_min -0.591
_refine_diff_density_rms 0.046
_refine_ls_extinction_method none
_refine_ls_goodness_of_fit_ref 1.043
_refine_ls_hydrogen_treatment constr
_refine_ls_matrix_type full
_refine_ls_number_parameters 226
_refine_ls_number_reflns 5088
_refine_ls_number_restraints 0
_refine_ls_restrained_S_all 1.043
_refine_ls_R_factor_all 0.0591
_refine_ls_R_factor_gt 0.0504
_refine_ls_shift/su_max 0.000
_refine_ls_shift/su_mean 0.000
_refine_ls_structure_factor_coef Fsqd
_refine_ls_weighting_details 'calc w=1/[\s^2^(Fo^2^)+(0.0636P)^2^+0.7791P] where P=(Fo^2^+2Fc^2^)/3'
_refine_ls_weighting_scheme calc
_refine_ls_wR_factor_gt 0.1324
_refine_ls_wR_factor_ref 0.1398
_reflns_number_gt 4286
_reflns_number_total 5088
_reflns_threshold_expression I>2\s(I)
_cod_data_source_file pone.0047224.s009.cif
_cod_data_source_block ma1
_cod_depositor_comments
;
The following automatic conversions were performed:

'_symmetry_cell_setting' value 'Monoclinic' changed to 'monoclinic'
according to the built-in table from CIF Core dictionary named
'cif_core.dic' version 2.4.1 from 2010-06-29.

Automatic conversion script
Id: cif_fix_values 5376 2017-05-30 11:51:03Z andrius 
;
_cod_original_sg_symbol_Hall '-P 2ybc     '
_cod_original_sg_symbol_H-M 'P 1 21/c 1  '
_cod_database_code 1548560

loop_
_symmetry_equiv_pos_as_xyz
'x, y, z'
'-x, y+1/2, -z+1/2'
'-x, -y, -z'
'x, -y-1/2, z-1/2'

loop_
_atom_site_label
_atom_site_type_symbol
_atom_site_fract_x
_atom_site_fract_y
_atom_site_fract_z
_atom_site_U_iso_or_equiv
_atom_site_adp_type
_atom_site_occupancy
_atom_site_symmetry_multiplicity
_atom_site_calc_flag
_atom_site_refinement_flags
_atom_site_disorder_assembly
_atom_site_disorder_group
O1 O 0.39950(8) 0.57618(6) 0.35216(9) 0.0302(2) Uani 1 1 d . . .
O2 O 0.10218(9) 0.43055(6) 0.42268(10) 0.0361(2) Uani 1 1 d . . .
O3 O 0.28521(12) 0.44039(6) 0.70603(9) 0.0383(3) Uani 1 1 d . . .
O4 O 0.35211(19) 0.28492(7) 0.37320(11) 0.0661(5) Uani 1 1 d . . .
N1 N 0.18409(9) 0.55424(6) 0.36155(10) 0.0231(2) Uani 1 1 d . . .
N2 N 0.32490(10) 0.36201(6) 0.54140(9) 0.02091(19) Uani 1 1 d . . .
C1 C 0.28779(11) 0.60226(7) 0.33254(11) 0.0213(2) Uani 1 1 d . . .
C2 C 0.25380(12) 0.68811(7) 0.27719(11) 0.0249(2) Uani 1 1 d . . .
C3 C 0.34559(14) 0.72975(9) 0.21964(14) 0.0350(3) Uani 1 1 d . . .
H3 H 0.4243 0.7021 0.2113 0.042 Uiso 1 1 calc R . .
C4 C 0.32023(17) 0.81243(10) 0.17453(17) 0.0470(4) Uani 1 1 d . . .
H4 H 0.3816 0.8410 0.1347 0.056 Uiso 1 1 calc R . .
C5 C 0.20564(19) 0.85285(10) 0.18781(17) 0.0488(4) Uani 1 1 d . . .
H5 H 0.1899 0.9095 0.1588 0.059 Uiso 1 1 calc R . .
C6 C 0.11394(17) 0.81113(9) 0.24309(16) 0.0430(4) Uani 1 1 d . . .
H6 H 0.0353 0.8391 0.2508 0.052 Uiso 1 1 calc R . .
C7 C 0.13649(13) 0.72794(8) 0.28772(12) 0.0301(3) Uani 1 1 d . . .
C8 C 0.03973(14) 0.67886(9) 0.34643(14) 0.0367(3) Uani 1 1 d . . .
H8A H -0.0494 0.6996 0.3130 0.044 Uiso 1 1 calc R . .
H8B H 0.0576 0.6879 0.4383 0.044 Uiso 1 1 calc R . .
C9 C 0.04850(12) 0.58478(9) 0.31835(14) 0.0339(3) Uani 1 1 d . . .
H9A H -0.0117 0.5526 0.3615 0.041 Uiso 1 1 calc R . .
H9B H 0.0223 0.5750 0.2271 0.041 Uiso 1 1 calc R . .
C10 C 0.19789(11) 0.47302(7) 0.41672(10) 0.0223(2) Uani 1 1 d . . .
C11 C 0.33415(11) 0.44057(7) 0.47150(11) 0.0212(2) Uani 1 1 d . . .
H11A H 0.3829 0.4298 0.4031 0.025 Uiso 1 1 calc R . .
H11B H 0.3819 0.4840 0.5280 0.025 Uiso 1 1 calc R . .
C13 C 0.30476(12) 0.37144(7) 0.66300(11) 0.0246(2) Uani 1 1 d . . .
H13 H 0.3063 0.3225 0.7144 0.030 Uiso 1 1 calc R . .
C14 C 0.33386(17) 0.28427(8) 0.48123(12) 0.0354(3) Uani 1 1 d . . .
C15 C 0.31592(17) 0.20143(8) 0.54804(12) 0.0352(3) Uani 1 1 d . . .
H15 H 0.3201 0.2133 0.6392 0.042 Uiso 1 1 calc R . .
C16 C 0.18242(18) 0.16515(12) 0.49345(18) 0.0495(4) Uani 1 1 d . . .
H16A H 0.1757 0.1559 0.4023 0.059 Uiso 1 1 calc R . .
H16B H 0.1141 0.2062 0.5057 0.059 Uiso 1 1 calc R . .
C17 C 0.1606(3) 0.08065(14) 0.5572(2) 0.0699(6) Uani 1 1 d . . .
H17A H 0.1587 0.0909 0.6468 0.084 Uiso 1 1 calc R . .
H17B H 0.0755 0.0565 0.5175 0.084 Uiso 1 1 calc R . .
C18 C 0.2683(3) 0.01757(10) 0.54611(17) 0.0747(8) Uani 1 1 d . . .
H18A H 0.2548 -0.0353 0.5915 0.090 Uiso 1 1 calc R . .
H18B H 0.2649 0.0031 0.4568 0.090 Uiso 1 1 calc R . .
C19 C 0.4002(3) 0.05477(11) 0.60028(17) 0.0632(6) Uani 1 1 d . . .
H19A H 0.4692 0.0135 0.5907 0.076 Uiso 1 1 calc R . .
H19B H 0.4056 0.0657 0.6909 0.076 Uiso 1 1 calc R . .
C20 C 0.42283(19) 0.13797(10) 0.53372(15) 0.0458(4) Uani 1 1 d . . .
H20A H 0.5091 0.1618 0.5708 0.055 Uiso 1 1 calc R . .
H20B H 0.4216 0.1269 0.4437 0.055 Uiso 1 1 calc R . .

loop_
_atom_site_aniso_label
_atom_site_aniso_U_11
_atom_site_aniso_U_22
_atom_site_aniso_U_33
_atom_site_aniso_U_23
_atom_site_aniso_U_13
_atom_site_aniso_U_12
O1 0.0220(4) 0.0269(4) 0.0415(5) 0.0117(4) 0.0051(3) 0.0015(3)
O2 0.0280(4) 0.0315(5) 0.0452(6) 0.0126(4) -0.0026(4) -0.0097(4)
O3 0.0649(7) 0.0230(4) 0.0306(5) -0.0024(4) 0.0182(5) 0.0082(4)
O4 0.1548(15) 0.0237(5) 0.0278(5) -0.0001(4) 0.0378(7) -0.0009(7)
N1 0.0201(4) 0.0200(4) 0.0287(5) 0.0056(4) 0.0029(4) 0.0005(3)
N2 0.0287(5) 0.0157(4) 0.0185(4) 0.0017(3) 0.0050(3) 0.0006(3)
C1 0.0230(5) 0.0178(5) 0.0224(5) 0.0021(4) 0.0020(4) -0.0008(4)
C2 0.0285(5) 0.0181(5) 0.0259(5) 0.0035(4) -0.0002(4) -0.0008(4)
C3 0.0319(6) 0.0297(6) 0.0414(7) 0.0127(6) 0.0019(5) -0.0050(5)
C4 0.0490(9) 0.0335(7) 0.0542(9) 0.0207(7) -0.0013(7) -0.0118(6)
C5 0.0634(10) 0.0232(6) 0.0538(10) 0.0147(6) -0.0046(8) 0.0004(6)
C6 0.0542(9) 0.0260(7) 0.0464(8) 0.0081(6) 0.0029(7) 0.0142(6)
C7 0.0361(6) 0.0222(6) 0.0301(6) 0.0037(5) 0.0013(5) 0.0060(5)
C8 0.0332(6) 0.0366(7) 0.0417(7) 0.0112(6) 0.0108(6) 0.0148(5)
C9 0.0195(5) 0.0338(7) 0.0474(8) 0.0138(6) 0.0032(5) 0.0028(5)
C10 0.0250(5) 0.0191(5) 0.0217(5) 0.0014(4) 0.0015(4) -0.0020(4)
C11 0.0252(5) 0.0162(5) 0.0223(5) 0.0033(4) 0.0047(4) 0.0006(4)
C13 0.0332(6) 0.0209(5) 0.0207(5) 0.0013(4) 0.0075(4) 0.0025(4)
C14 0.0688(10) 0.0180(5) 0.0211(6) -0.0001(4) 0.0127(6) 0.0009(6)
C15 0.0719(10) 0.0158(5) 0.0202(5) 0.0005(4) 0.0143(6) 0.0018(5)
C16 0.0564(10) 0.0458(9) 0.0502(9) 0.0146(7) 0.0199(8) -0.0008(7)
C17 0.0958(17) 0.0593(12) 0.0574(12) 0.0148(10) 0.0215(11) -0.0336(12)
C18 0.172(3) 0.0200(7) 0.0364(8) 0.0006(6) 0.0304(12) -0.0157(11)
C19 0.1206(19) 0.0352(8) 0.0393(9) 0.0168(7) 0.0293(10) 0.0332(10)
C20 0.0654(10) 0.0385(8) 0.0335(7) 0.0126(6) 0.0091(7) 0.0124(7)

loop_
_atom_type_symbol
_atom_type_description
_atom_type_scat_dispersion_real
_atom_type_scat_dispersion_imag
_atom_type_scat_source
C C 0.0033 0.0016 'International Tables Vol C Tables 4.2.6.8 and 6.1.1.4'
H H 0.0000 0.0000 'International Tables Vol C Tables 4.2.6.8 and 6.1.1.4'
N N 0.0061 0.0033 'International Tables Vol C Tables 4.2.6.8 and 6.1.1.4'
O O 0.0106 0.0060 'International Tables Vol C Tables 4.2.6.8 and 6.1.1.4'

loop_
_geom_angle_atom_site_label_1
_geom_angle_atom_site_label_2
_geom_angle_atom_site_label_3
_geom_angle
_geom_angle_site_symmetry_1
_geom_angle_site_symmetry_3
C1 N1 C10 124.18(9) . .
C1 N1 C9 119.00(10) . .
C10 N1 C9 116.39(9) . .
C13 N2 C14 125.10(10) . .
C13 N2 C11 116.14(9) . .
C14 N2 C11 118.75(9) . .
O1 C1 N1 122.24(10) . .
O1 C1 C2 121.58(10) . .
N1 C1 C2 116.17(10) . .
C7 C2 C3 120.58(11) . .
C7 C2 C1 121.24(11) . .
C3 C2 C1 118.10(11) . .
C4 C3 C2 119.39(14) . .
C4 C3 H3 120.3 . .
C2 C3 H3 120.3 . .
C5 C4 C3 120.13(15) . .
C5 C4 H4 119.9 . .
C3 C4 H4 119.9 . .
C6 C5 C4 120.44(13) . .
C6 C5 H5 119.8 . .
C4 C5 H5 119.8 . .
C5 C6 C7 120.46(15) . .
C5 C6 H6 119.8 . .
C7 C6 H6 119.8 . .
C2 C7 C6 118.96(13) . .
C2 C7 C8 118.13(11) . .
C6 C7 C8 122.91(13) . .
C7 C8 C9 110.23(11) . .
C7 C8 H8A 109.6 . .
C9 C8 H8A 109.6 . .
C7 C8 H8B 109.6 . .
C9 C8 H8B 109.6 . .
H8A C8 H8B 108.1 . .
N1 C9 C8 109.96(11) . .
N1 C9 H9A 109.7 . .
C8 C9 H9A 109.7 . .
N1 C9 H9B 109.7 . .
C8 C9 H9B 109.7 . .
H9A C9 H9B 108.2 . .
O2 C10 N1 120.12(11) . .
O2 C10 C11 120.87(10) . .
N1 C10 C11 118.99(9) . .
N2 C11 C10 109.79(9) . .
N2 C11 H11A 109.7 . .
C10 C11 H11A 109.7 . .
N2 C11 H11B 109.7 . .
C10 C11 H11B 109.7 . .
H11A C11 H11B 108.2 . .
O3 C13 N2 121.97(11) . .
O3 C13 H13 119.0 . .
N2 C13 H13 119.0 . .
O4 C14 N2 118.45(12) . .
O4 C14 C15 121.31(12) . .
N2 C14 C15 120.20(11) . .
C14 C15 C16 108.72(13) . .
C14 C15 C20 110.82(13) . .
C16 C15 C20 110.46(13) . .
C14 C15 H15 108.9 . .
C16 C15 H15 108.9 . .
C20 C15 H15 108.9 . .
C15 C16 C17 110.56(15) . .
C15 C16 H16A 109.5 . .
C17 C16 H16A 109.5 . .
C15 C16 H16B 109.5 . .
C17 C16 H16B 109.5 . .
H16A C16 H16B 108.1 . .
C18 C17 C16 110.89(17) . .
C18 C17 H17A 109.5 . .
C16 C17 H17A 109.5 . .
C18 C17 H17B 109.5 . .
C16 C17 H17B 109.5 . .
H17A C17 H17B 108.0 . .
C19 C18 C17 110.52(15) . .
C19 C18 H18A 109.5 . .
C17 C18 H18A 109.5 . .
C19 C18 H18B 109.5 . .
C17 C18 H18B 109.5 . .
H18A C18 H18B 108.1 . .
C18 C19 C20 110.83(16) . .
C18 C19 H19A 109.5 . .
C20 C19 H19A 109.5 . .
C18 C19 H19B 109.5 . .
C20 C19 H19B 109.5 . .
H19A C19 H19B 108.1 . .
C15 C20 C19 109.35(14) . .
C15 C20 H20A 109.8 . .
C19 C20 H20A 109.8 . .
C15 C20 H20B 109.8 . .
C19 C20 H20B 109.8 . .
H20A C20 H20B 108.3 . .

loop_
_geom_bond_atom_site_label_1
_geom_bond_atom_site_label_2
_geom_bond_distance
_geom_bond_site_symmetry_2
O1 C1 1.2184(14) .
O2 C10 1.2146(14) .
O3 C13 1.2140(15) .
O4 C14 1.2224(17) .
N1 C1 1.4039(14) .
N1 C10 1.4081(14) .
N1 C9 1.4876(15) .
N2 C13 1.3825(15) .
N2 C14 1.3986(15) .
N2 C11 1.4636(14) .
C1 C2 1.4951(15) .
C2 C7 1.4003(18) .
C2 C3 1.4004(18) .
C3 C4 1.3989(19) .
C3 H3 0.9500 .
C4 C5 1.387(3) .
C4 H4 0.9500 .
C5 C6 1.386(3) .
C5 H5 0.9500 .
C6 C7 1.4011(18) .
C6 H6 0.9500 .
C7 C8 1.504(2) .
C8 C9 1.518(2) .
C8 H8A 0.9900 .
C8 H8B 0.9900 .
C9 H9A 0.9900 .
C9 H9B 0.9900 .
C10 C11 1.5261(16) .
C11 H11A 0.9900 .
C11 H11B 0.9900 .
C13 H13 0.9500 .
C14 C15 1.5205(17) .
C15 C16 1.522(3) .
C15 C20 1.528(2) .
C15 H15 1.0000 .
C16 C17 1.536(2) .
C16 H16A 0.9900 .
C16 H16B 0.9900 .
C17 C18 1.522(4) .
C17 H17A 0.9900 .
C17 H17B 0.9900 .
C18 C19 1.514(4) .
C18 H18A 0.9900 .
C18 H18B 0.9900 .
C19 C20 1.535(2) .
C19 H19A 0.9900 .
C19 H19B 0.9900 .
C20 H20A 0.9900 .
C20 H20B 0.9900 .

loop_
_geom_torsion_atom_site_label_1
_geom_torsion_atom_site_label_2
_geom_torsion_atom_site_label_3
_geom_torsion_atom_site_label_4
_geom_torsion
_geom_torsion_site_symmetry_1
_geom_torsion_site_symmetry_2
_geom_torsion_site_symmetry_3
_geom_torsion_site_symmetry_4
C10 N1 C1 O1 0.84(18) . . . .
C9 N1 C1 O1 -171.30(12) . . . .
C10 N1 C1 C2 -178.50(10) . . . .
C9 N1 C1 C2 9.36(16) . . . .
O1 C1 C2 C7 -161.29(12) . . . .
N1 C1 C2 C7 18.06(17) . . . .
O1 C1 C2 C3 15.58(18) . . . .
N1 C1 C2 C3 -165.07(12) . . . .
C7 C2 C3 C4 1.2(2) . . . .
C1 C2 C3 C4 -175.73(13) . . . .
C2 C3 C4 C5 0.5(2) . . . .
C3 C4 C5 C6 -1.5(3) . . . .
C4 C5 C6 C7 0.8(3) . . . .
C3 C2 C7 C6 -1.9(2) . . . .
C1 C2 C7 C6 174.92(12) . . . .
C3 C2 C7 C8 177.90(13) . . . .
C1 C2 C7 C8 -5.31(18) . . . .
C5 C6 C7 C2 0.9(2) . . . .
C5 C6 C7 C8 -178.87(15) . . . .
C2 C7 C8 C9 -31.90(17) . . . .
C6 C7 C8 C9 147.86(14) . . . .
C1 N1 C9 C8 -46.29(16) . . . .
C10 N1 C9 C8 140.97(12) . . . .
C7 C8 C9 N1 55.94(15) . . . .
C1 N1 C10 O2 -169.54(12) . . . .
C9 N1 C10 O2 2.78(17) . . . .
C1 N1 C10 C11 12.03(17) . . . .
C9 N1 C10 C11 -175.64(11) . . . .
C13 N2 C11 C10 -82.61(12) . . . .
C14 N2 C11 C10 96.00(13) . . . .
O2 C10 C11 N2 -7.62(16) . . . .
N1 C10 C11 N2 170.80(10) . . . .
C14 N2 C13 O3 -172.67(14) . . . .
C11 N2 C13 O3 5.84(18) . . . .
C13 N2 C14 O4 -179.87(15) . . . .
C11 N2 C14 O4 1.7(2) . . . .
C13 N2 C14 C15 2.4(2) . . . .
C11 N2 C14 C15 -176.04(13) . . . .
O4 C14 C15 C16 -72.5(2) . . . .
N2 C14 C15 C16 105.09(16) . . . .
O4 C14 C15 C20 49.1(2) . . . .
N2 C14 C15 C20 -133.32(15) . . . .
C14 C15 C16 C17 179.30(15) . . . .
C20 C15 C16 C17 57.50(18) . . . .
C15 C16 C17 C18 -56.2(2) . . . .
C16 C17 C18 C19 56.3(2) . . . .
C17 C18 C19 C20 -57.96(19) . . . .
C14 C15 C20 C19 -179.03(14) . . . .
C16 C15 C20 C19 -58.48(17) . . . .
C18 C19 C20 C15 58.86(19) . . . .
